data_7226419
loop_
_publ_author_name
'Rong, Jiewei'
'Zhang, Wenwei'
'Bai, Junfeng'

_publ_section_title
;
 Highly thermostable lanthanide(iii) MOFs constructed from
 4,4&#x2032;,4&#x2032;&#x2032;-s-triazine-2,4,6-triyl-tribenzoate ligand:
 synthesis, structure, and tunable white-light emission
;
_journal_issue 40
_journal_name_full CrystEngComm
_journal_page_first 7728
_journal_paper_doi 10.1039/C6CE01585A
_journal_volume 18
_journal_year 2016
_chemical_formula_sum 'C60 H60 N6 O18 Pr2 S6'
_chemical_formula_weight 1627.32
_chemical_name_systematic ?
_space_group_IT_number 2
_symmetry_cell_setting triclinic
_symmetry_space_group_name_Hall '-P 1'
_symmetry_space_group_name_H-M 'P -1'
_atom_sites_solution_hydrogens geom
_atom_sites_solution_primary direct
_atom_sites_solution_secondary difmap
_audit_creation_method shelxl-97
_audit_update_record
;
2016-03-29 deposited with the CCDC.
2016-08-31 downloaded from the CCDC.
;
_cell_angle_alpha 110.6340(10)
_cell_angle_beta 110.9040(10)
_cell_angle_gamma 96.3680(10)
_cell_formula_units_Z 2
_cell_length_a 16.1230(8)
_cell_length_b 16.3385(8)
_cell_length_c 17.2058(8)
_cell_measurement_reflns_used 1786
_cell_measurement_temperature 296(2)
_cell_measurement_theta_max 25.17
_cell_measurement_theta_min 1.26
_cell_volume 3814.6(3)
_computing_cell_refinement 'Bruker SMART'
_computing_data_collection 'bruker smart'
_computing_data_reduction 'Bruker SAINT'
_computing_molecular_graphics 'Bruker SHELXTL'
_computing_publication_material 'Bruker SHELXTL'
_computing_structure_refinement 'Bruker SHELXTL'
_computing_structure_solution 'Bruker SHELXTL'
_diffrn_ambient_temperature 296(2)
_diffrn_measured_fraction_theta_full 0.980
_diffrn_measured_fraction_theta_max 0.980
_diffrn_measurement_device_type 'ccd area detector'
_diffrn_measurement_method 'phi and omega scans'
_diffrn_radiation_monochromator graphite
_diffrn_radiation_source 'fine-focus sealed tube'
_diffrn_radiation_type mok\a
_diffrn_radiation_wavelength 0.71073
_diffrn_reflns_av_R_equivalents 0.0216
_diffrn_reflns_av_sigmaI/netI 0.0230
_diffrn_reflns_limit_h_max 20
_diffrn_reflns_limit_h_min -20
_diffrn_reflns_limit_k_max 21
_diffrn_reflns_limit_k_min -21
_diffrn_reflns_limit_l_max 22
_diffrn_reflns_limit_l_min -22
_diffrn_reflns_number 65819
_diffrn_reflns_theta_full 27.57
_diffrn_reflns_theta_max 27.57
_diffrn_reflns_theta_min 2.20
_exptl_absorpt_coefficient_mu 1.490
_exptl_absorpt_correction_T_max 0.7449
_exptl_absorpt_correction_T_min 0.6804
_exptl_absorpt_correction_type multi-scan
_exptl_absorpt_process_details sadabs
_exptl_crystal_density_diffrn 1.417
_exptl_crystal_density_method 'not measured'
_exptl_crystal_F_000 1640
_exptl_crystal_size_max 0.28
_exptl_crystal_size_mid 0.23
_exptl_crystal_size_min 0.21
_platon_squeeze_details
;
;
_refine_diff_density_max 3.254
_refine_diff_density_min -2.230
_refine_diff_density_rms 0.128
_refine_ls_extinction_method none
_refine_ls_goodness_of_fit_ref 0.965
_refine_ls_hydrogen_treatment constr
_refine_ls_matrix_type full
_refine_ls_number_parameters 898
_refine_ls_number_reflns 17292
_refine_ls_number_restraints 185
_refine_ls_restrained_S_all 0.996
_refine_ls_R_factor_all 0.0572
_refine_ls_R_factor_gt 0.0500
_refine_ls_shift/su_max 0.023
_refine_ls_shift/su_mean 0.000
_refine_ls_structure_factor_coef Fsqd
_refine_ls_weighting_details 'calc w=1/[\s^2^(Fo^2^)+(0.0967P)^2^+15.6429P] where P=(Fo^2^+2Fc^2^)/3'
_refine_ls_weighting_scheme calc
_refine_ls_wR_factor_gt 0.1496
_refine_ls_wR_factor_ref 0.1560
_reflns_number_gt 15067
_reflns_number_total 17292
_reflns_threshold_expression >2sigma(i)
_cod_data_source_file c6ce01585a2.cif
_cod_data_source_block pr
_cod_depositor_comments
;
 Changing the _chemical_formula_sum data item value from
 'c60 h60 n6 o18 pr2 s6' to 'C60 H60 N6 O18 Pr2 S6'.

 Adding full bibliography for 7226417--7226424.cif.
;
_cod_original_sg_symbol_H-M 'p-1   '
_cod_original_formula_sum 'c60 h60 n6 o18 pr2 s6'
_cod_database_code 7226419

loop_
_symmetry_equiv_pos_as_xyz
'x, y, z'
'-x, -y, -z'

loop_
_atom_site_label
_atom_site_type_symbol
_atom_site_fract_x
_atom_site_fract_y
_atom_site_fract_z
_atom_site_U_iso_or_equiv
_atom_site_adp_type
_atom_site_occupancy
_atom_site_symmetry_multiplicity
_atom_site_calc_flag
_atom_site_refinement_flags
_atom_site_disorder_assembly
_atom_site_disorder_group
C1 C 0.4970(3) 0.0944(4) 1.2919(3) 0.0399(11) Uani 1 1 d . . .
C2 C 0.3943(3) 0.0502(4) 1.2403(3) 0.0378(10) Uani 1 1 d . . .
C3 C 0.3499(3) -0.0038(4) 1.2672(4) 0.0477(13) Uani 1 1 d . . .
H3 H 0.3832 -0.0132 1.3184 0.057 Uiso 1 1 calc R . .
C4 C 0.3428(4) 0.0645(5) 1.1644(4) 0.0608(19) Uani 1 1 d . . .
H4 H 0.3718 0.1031 1.1473 0.073 Uiso 1 1 calc R . .
C5 C 0.2552(3) -0.0444(4) 1.2181(4) 0.0475(13) Uani 1 1 d . . .
H5 H 0.2256 -0.0793 1.2379 0.057 Uiso 1 1 calc R . .
C6 C 0.2495(4) 0.0227(5) 1.1139(4) 0.0607(19) Uani 1 1 d . . .
H6 H 0.2165 0.0319 1.0625 0.073 Uiso 1 1 calc R . .
C7 C 0.2049(3) -0.0334(3) 1.1402(3) 0.0353(10) Uani 1 1 d . . .
C8 C 0.1056(3) -0.0791(3) 1.0879(3) 0.0336(10) Uani 1 1 d . . .
C9 C -0.0259(3) -0.1505(3) 1.0820(3) 0.0322(9) Uani 1 1 d . . .
C10 C -0.0781(3) -0.1779(3) 1.1292(3) 0.0351(10) Uani 1 1 d . . .
C11 C -0.0468(4) -0.1325(4) 1.2234(4) 0.0527(16) Uani 1 1 d . . .
H11 H 0.0084 -0.0868 1.2578 0.063 Uiso 1 1 calc R . .
C12 C -0.1582(4) -0.2477(4) 1.0795(3) 0.0472(13) Uani 1 1 d . . .
H12 H -0.1795 -0.2783 1.0162 0.057 Uiso 1 1 calc R . .
C13 C -0.0977(4) -0.1551(4) 1.2660(3) 0.0530(16) Uani 1 1 d . . .
H13 H -0.0776 -0.1228 1.3289 0.064 Uiso 1 1 calc R . .
C14 C -0.2070(4) -0.2724(4) 1.1229(4) 0.0473(13) Uani 1 1 d . . .
H14 H -0.2597 -0.3210 1.0890 0.057 Uiso 1 1 calc R . .
C15 C -0.1779(3) -0.2250(4) 1.2168(3) 0.0352(10) Uani 1 1 d . . .
C16 C -0.2328(3) -0.2504(3) 1.2639(3) 0.0332(9) Uani 1 1 d . . .
C17 C -0.0245(3) -0.1403(3) 0.9552(3) 0.0324(9) Uani 1 1 d . . .
C18 C -0.0724(3) -0.1628(3) 0.8565(3) 0.0333(9) Uani 1 1 d . . .
C19 C -0.1574(3) -0.2283(4) 0.8036(3) 0.0456(13) Uani 1 1 d . . .
H19 H -0.1845 -0.2550 0.8314 0.055 Uiso 1 1 calc R . .
C20 C -0.0339(3) -0.1223(4) 0.8137(3) 0.0425(12) Uani 1 1 d . . .
H20 H 0.0228 -0.0787 0.8480 0.051 Uiso 1 1 calc R . .
C21 C -0.2017(3) -0.2538(4) 0.7100(3) 0.0447(13) Uani 1 1 d . . .
H21 H -0.2579 -0.2981 0.6753 0.054 Uiso 1 1 calc R . .
C22 C -0.0798(4) -0.1468(4) 0.7198(3) 0.0435(12) Uani 1 1 d . . .
H22 H -0.0544 -0.1181 0.6923 0.052 Uiso 1 1 calc R . .
C23 C -0.1628(3) -0.2134(3) 0.6672(3) 0.0341(9) Uani 1 1 d . . .
C24 C -0.2103(3) -0.2449(4) 0.5642(3) 0.0361(10) Uani 1 1 d . . .
C25 C 0.7895(3) 0.2607(4) 1.3041(3) 0.0404(11) Uani 1 1 d . . .
C26 C 0.8390(3) 0.2862(4) 1.2526(3) 0.0359(10) Uani 1 1 d . . .
C27 C 0.9340(3) 0.3192(5) 1.2925(4) 0.0474(14) Uani 1 1 d . . .
H27 H 0.9683 0.3256 1.3517 0.057 Uiso 1 1 calc R . .
C28 C 0.7887(3) 0.2735(5) 1.1633(4) 0.0484(14) Uani 1 1 d . . .
H28 H 0.7249 0.2506 1.1360 0.058 Uiso 1 1 calc R . .
C29 C 0.9781(3) 0.3428(4) 1.2447(3) 0.0445(13) Uani 1 1 d . . .
H29 H 1.0418 0.3667 1.2725 0.053 Uiso 1 1 calc R . .
C30 C 0.8326(3) 0.2946(5) 1.1145(4) 0.0474(14) Uani 1 1 d . . .
H30 H 0.7985 0.2845 1.0540 0.057 Uiso 1 1 calc R . .
C31 C 0.9277(3) 0.3309(3) 1.1554(3) 0.0310(9) Uani 1 1 d . . .
C32 C 0.9742(3) 0.3574(3) 1.1041(3) 0.0315(9) Uani 1 1 d . . .
C33 C 1.1020(3) 0.4219(3) 1.0990(3) 0.0308(9) Uani 1 1 d . . .
C34 C 1.2030(3) 0.4659(3) 1.1445(3) 0.0317(9) Uani 1 1 d . . .
C35 C 1.2555(3) 0.4788(4) 1.2338(3) 0.0431(13) Uani 1 1 d . . .
H35 H 1.2272 0.4608 1.2659 0.052 Uiso 1 1 calc R . .
C36 C 1.2449(3) 0.4946(4) 1.0976(3) 0.0418(12) Uani 1 1 d . . .
H36 H 1.2100 0.4860 1.0377 0.050 Uiso 1 1 calc R . .
C37 C 1.3500(3) 0.5185(4) 1.2754(3) 0.0427(12) Uani 1 1 d . . .
H37 H 1.3851 0.5258 1.3348 0.051 Uiso 1 1 calc R . .
C38 C 1.3393(3) 0.5364(4) 1.1398(3) 0.0404(11) Uani 1 1 d . . .
H38 H 1.3670 0.5570 1.1088 0.048 Uiso 1 1 calc R . .
C39 C 1.3919(3) 0.5471(3) 1.2283(3) 0.0328(9) Uani 1 1 d . . .
C40 C 1.4937(3) 0.5919(3) 1.2748(3) 0.0319(9) Uani 1 1 d . . .
C41 C 0.9670(3) 0.3648(3) 0.9737(3) 0.0326(9) Uani 1 1 d . . .
C42 C 0.9137(3) 0.3442(3) 0.8754(3) 0.0351(10) Uani 1 1 d . . .
C43 C 0.8200(3) 0.2999(4) 0.8306(3) 0.0466(13) Uani 1 1 d . . .
H43 H 0.7897 0.2848 0.8626 0.056 Uiso 1 1 calc R . .
C44 C 0.9572(3) 0.3696(5) 0.8282(4) 0.0493(15) Uani 1 1 d . . .
H44 H 1.0194 0.4008 0.8583 0.059 Uiso 1 1 calc R . .
C45 C 0.7717(3) 0.2782(4) 0.7378(3) 0.0471(14) Uani 1 1 d . . .
H45 H 0.7093 0.2477 0.7079 0.056 Uiso 1 1 calc R . .
C46 C 0.9080(3) 0.3486(5) 0.7356(3) 0.0488(14) Uani 1 1 d . . .
H46 H 0.9376 0.3665 0.7044 0.059 Uiso 1 1 calc R . .
C47 C 0.8156(3) 0.3015(3) 0.6894(3) 0.0337(9) Uani 1 1 d . . .
C48 C 0.7656(3) 0.2756(3) 0.5890(3) 0.0326(9) Uani 1 1 d . . .
C49 C 0.7572(13) 0.0232(13) 1.5620(13) 0.185(6) Uani 1 1 d U . .
H49A H 0.8176 0.0444 1.6117 0.277 Uiso 1 1 d R . .
H49B H 0.7266 -0.0352 1.5535 0.277 Uiso 1 1 d R . .
H49C H 0.7221 0.0654 1.5761 0.277 Uiso 1 1 d R . .
C50 C 0.8773(7) -0.0030(6) 1.5024(8) 0.096(3) Uani 1 1 d U . .
H50A H 0.9085 -0.0025 1.4642 0.144 Uiso 1 1 calc R . .
H50B H 0.8716 -0.0600 1.5071 0.144 Uiso 1 1 calc R . .
H50C H 0.9122 0.0456 1.5624 0.144 Uiso 1 1 calc R . .
C51 C 0.7491(12) -0.0399(16) 1.1428(15) 0.142(6) Uani 0.697(8) 1 d PDU A 1
H51A H 0.7520 -0.0185 1.0984 0.212 Uiso 0.697(8) 1 calc PR A 1
H51B H 0.7361 -0.1049 1.1169 0.212 Uiso 0.697(8) 1 calc PR A 1
H51C H 0.8071 -0.0141 1.1961 0.212 Uiso 0.697(8) 1 calc PR A 1
C52 C 0.6068(15) 0.0316(16) 1.0988(15) 0.123(6) Uani 0.697(8) 1 d PDU A 1
H52A H 0.5423 0.0005 1.0702 0.184 Uiso 0.697(8) 1 calc PR A 1
H52B H 0.6296 0.0220 1.0527 0.184 Uiso 0.697(8) 1 calc PR A 1
H52C H 0.6152 0.0955 1.1311 0.184 Uiso 0.697(8) 1 calc PR A 1
C51' C 0.792(3) 0.016(2) 1.172(3) 0.106(9) Uani 0.303(8) 1 d PDU A 2
H51D H 0.7734 -0.0116 1.1072 0.159 Uiso 0.303(8) 1 d PR A 2
H51E H 0.8003 -0.0301 1.1953 0.159 Uiso 0.303(8) 1 d PR A 2
H51F H 0.8490 0.0621 1.2016 0.159 Uiso 0.303(8) 1 d PR A 2
C52' C 0.635(3) 0.050(4) 1.088(4) 0.116(10) Uani 0.303(8) 1 d PDU A 2
H52D H 0.6506 0.0993 1.0728 0.173 Uiso 0.303(8) 1 d PR A 2
H52E H 0.5722 0.0417 1.0810 0.173 Uiso 0.303(8) 1 d PR A 2
H52F H 0.6404 -0.0046 1.0469 0.173 Uiso 0.303(8) 1 d PR A 2
C53 C 0.7707(6) 0.4788(6) 1.4769(8) 0.089(3) Uani 1 1 d U . .
H53A H 0.8240 0.4559 1.4900 0.133 Uiso 1 1 calc R . .
H53B H 0.7888 0.5433 1.5131 0.133 Uiso 1 1 calc R . .
H53C H 0.7431 0.4662 1.4130 0.133 Uiso 1 1 calc R . .
C54 C 0.6081(5) 0.4877(5) 1.4827(6) 0.0698(19) Uani 1 1 d U . .
H54A H 0.5981 0.4926 1.4262 0.105 Uiso 1 1 calc R . .
H54B H 0.6309 0.5474 1.5321 0.105 Uiso 1 1 calc R . .
H54C H 0.5510 0.4571 1.4780 0.105 Uiso 1 1 calc R . .
C55 C -0.0090(10) -0.2345(10) 0.4665(9) 0.073(3) Uani 0.826(5) 1 d PU B 1
H55A H -0.0059 -0.2499 0.4086 0.109 Uiso 0.826(5) 1 calc PR B 1
H55B H 0.0523 -0.2123 0.5149 0.109 Uiso 0.826(5) 1 calc PR B 1
H55C H -0.0410 -0.1882 0.4762 0.109 Uiso 0.826(5) 1 calc PR B 1
C56 C -0.0097(11) -0.4110(12) 0.4303(9) 0.058(3) Uani 0.826(5) 1 d PU B 1
H56A H -0.0316 -0.4650 0.4356 0.087 Uiso 0.826(5) 1 calc PR B 1
H56B H 0.0554 -0.3865 0.4683 0.087 Uiso 0.826(5) 1 calc PR B 1
H56C H -0.0215 -0.4255 0.3676 0.087 Uiso 0.826(5) 1 calc PR B 1
C55' C -0.011(4) -0.251(5) 0.434(4) 0.058(9) Uani 0.174(5) 1 d PU B 2
H55D H -0.0347 -0.2159 0.4011 0.087 Uiso 0.174(5) 1 calc PR B 2
H55E H 0.0470 -0.2580 0.4327 0.087 Uiso 0.174(5) 1 calc PR B 2
H55F H -0.0015 -0.2200 0.4968 0.087 Uiso 0.174(5) 1 calc PR B 2
C56' C -0.019(5) -0.410(6) 0.406(4) 0.049(9) Uani 0.174(5) 1 d PU B 2
H56D H -0.0103 -0.4137 0.4625 0.073 Uiso 0.174(5) 1 calc PR B 2
H56E H 0.0406 -0.3917 0.4070 0.073 Uiso 0.174(5) 1 calc PR B 2
H56F H -0.0519 -0.4690 0.3558 0.073 Uiso 0.174(5) 1 calc PR B 2
C57 C -0.4324(7) -0.5334(7) 0.0929(6) 0.100(3) Uani 1 1 d U . .
H57A H -0.4924 -0.5570 0.0876 0.149 Uiso 1 1 calc R . .
H57B H -0.4299 -0.5628 0.0350 0.149 Uiso 1 1 calc R . .
H57C H -0.4210 -0.4692 0.1102 0.149 Uiso 1 1 calc R . .
C58 C -0.2494(7) -0.5166(7) 0.1611(7) 0.092(3) Uani 1 1 d U . .
H58A H -0.2453 -0.4562 0.1649 0.137 Uiso 1 1 calc R . .
H58B H -0.2558 -0.5567 0.1017 0.137 Uiso 1 1 calc R . .
H58C H -0.1944 -0.5168 0.2076 0.137 Uiso 1 1 calc R . .
C59 C -0.4983(5) -0.1104(5) 0.4565(6) 0.073(2) Uani 1 1 d U . .
H59A H -0.4498 -0.0716 0.5159 0.110 Uiso 1 1 calc R . .
H59B H -0.5566 -0.1147 0.4600 0.110 Uiso 1 1 calc R . .
H59C H -0.4982 -0.0855 0.4136 0.110 Uiso 1 1 calc R . .
C60 C -0.4620(5) -0.2397(5) 0.5195(5) 0.0630(17) Uani 1 1 d U . .
H60A H -0.4454 -0.2957 0.5122 0.094 Uiso 1 1 calc R . .
H60B H -0.5176 -0.2430 0.5284 0.094 Uiso 1 1 calc R . .
H60C H -0.4131 -0.1905 0.5719 0.094 Uiso 1 1 calc R . .
Pr1 Pr 0.692210(14) 0.190808(17) 1.390091(15) 0.02960(8) Uani 1 1 d . . .
Pr2 Pr -0.309165(14) -0.322036(16) 0.362771(15) 0.02658(8) Uani 1 1 d . . .
N1 N 0.0628(3) -0.1061(3) 1.1327(3) 0.0377(9) Uani 1 1 d . . .
N2 N -0.0728(3) -0.1712(3) 0.9930(3) 0.0381(9) Uani 1 1 d . . .
N3 N 0.0645(3) -0.0923(3) 0.9999(3) 0.0386(9) Uani 1 1 d . . .
N4 N 1.0648(2) 0.3982(3) 1.1489(3) 0.0338(8) Uani 1 1 d . . .
N5 N 0.9220(3) 0.3376(3) 1.0159(3) 0.0371(9) Uani 1 1 d . . .
N6 N 1.0565(3) 0.4074(3) 1.0123(3) 0.0354(9) Uani 1 1 d . . .
O1 O 0.5433(2) 0.0754(3) 1.3561(3) 0.0502(10) Uani 1 1 d . . .
O2 O 0.5314(3) 0.1495(3) 1.2701(3) 0.0624(13) Uani 1 1 d . . .
O3 O -0.2139(3) -0.1999(3) 1.3455(3) 0.0493(9) Uani 1 1 d . . .
O4 O -0.2950(3) -0.3244(3) 1.2201(3) 0.0506(10) Uani 1 1 d . . .
O5 O -0.2721(2) -0.3194(3) 0.5188(2) 0.0418(8) Uani 1 1 d . . .
O6 O -0.1855(3) -0.1997(3) 0.5276(2) 0.0446(9) Uani 1 1 d . . .
O7 O 0.7040(2) 0.2430(4) 1.2713(3) 0.0560(11) Uani 1 1 d . . .
O8 O 0.8361(3) 0.2593(4) 1.3799(3) 0.0569(12) Uani 1 1 d . . .
O9 O 1.5407(2) 0.5932(3) 1.3518(2) 0.0398(8) Uani 1 1 d . . .
O10 O 1.5285(2) 0.6279(3) 1.2354(2) 0.0398(8) Uani 1 1 d . . .
O11 O 0.8084(2) 0.3020(3) 0.5497(2) 0.0404(8) Uani 1 1 d . . .
O12 O 0.6829(2) 0.2257(3) 0.5452(2) 0.0472(9) Uani 1 1 d . . .
O13 O 0.7857(3) 0.1058(3) 1.4601(3) 0.0676(13) Uani 1 1 d . . .
O14 O 0.6905(5) 0.0552(4) 1.2644(4) 0.0838(17) Uani 1 1 d U . .
O15 O 0.6447(3) 0.3320(3) 1.4256(3) 0.0545(10) Uani 1 1 d . . .
O16 O -0.1635(2) -0.3638(3) 0.3919(3) 0.0543(10) Uani 1 1 d . . .
O17 O -0.3381(3) -0.4853(3) 0.2692(3) 0.0587(11) Uani 1 1 d . . .
O18 O -0.3847(3) -0.2056(3) 0.4179(3) 0.0510(9) Uani 1 1 d . . .
S1 S 0.77074(18) 0.01100(16) 1.4554(2) 0.1006(8) Uani 1 1 d U . .
S2 S 0.6648(3) -0.0087(3) 1.1731(2) 0.1021(16) Uani 0.697(8) 1 d PDU A 1
S2' S 0.7182(8) 0.0495(8) 1.1783(9) 0.115(4) Uani 0.303(8) 1 d PU A 2
S3 S 0.68955(12) 0.42528(11) 1.50418(11) 0.0551(4) Uani 1 1 d U A .
S4 S -0.06763(10) -0.32989(13) 0.46635(12) 0.0456(5) Uani 0.826(5) 1 d PU B 1
S4' S -0.0750(5) -0.3386(7) 0.3926(6) 0.051(2) Uani 0.174(5) 1 d PU B 2
S5 S -0.34735(13) -0.55433(12) 0.17793(14) 0.0722(5) Uani 1 1 d U B .
S6 S -0.48028(10) -0.22098(11) 0.41897(11) 0.0535(3) Uani 1 1 d U B .

loop_
_atom_site_aniso_label
_atom_site_aniso_U_11
_atom_site_aniso_U_22
_atom_site_aniso_U_33
_atom_site_aniso_U_23
_atom_site_aniso_U_13
_atom_site_aniso_U_12
C1 0.021(2) 0.049(3) 0.033(2) 0.009(2) 0.0057(18) -0.0019(19)
C2 0.021(2) 0.048(3) 0.032(2) 0.014(2) 0.0056(18) -0.0036(18)
C3 0.027(2) 0.071(4) 0.034(3) 0.025(3) 0.0029(19) -0.004(2)
C4 0.026(2) 0.090(5) 0.056(3) 0.045(3) 0.002(2) -0.015(3)
C5 0.025(2) 0.070(4) 0.039(3) 0.028(3) 0.005(2) -0.007(2)
C6 0.030(3) 0.094(5) 0.048(3) 0.046(3) 0.000(2) -0.013(3)
C7 0.0210(19) 0.048(3) 0.028(2) 0.0149(19) 0.0065(17) -0.0049(18)
C8 0.023(2) 0.047(3) 0.025(2) 0.0156(18) 0.0068(16) -0.0021(18)
C9 0.0226(19) 0.045(2) 0.025(2) 0.0161(18) 0.0069(16) -0.0016(17)
C10 0.026(2) 0.048(3) 0.027(2) 0.0168(19) 0.0093(17) -0.0031(18)
C11 0.035(3) 0.074(4) 0.027(2) 0.017(2) 0.005(2) -0.020(3)
C12 0.034(2) 0.067(3) 0.027(2) 0.011(2) 0.013(2) -0.009(2)
C13 0.047(3) 0.074(4) 0.023(2) 0.016(2) 0.012(2) -0.015(3)
C14 0.034(2) 0.061(3) 0.031(2) 0.012(2) 0.011(2) -0.012(2)
C15 0.030(2) 0.050(3) 0.027(2) 0.018(2) 0.0147(18) 0.0016(19)
C16 0.028(2) 0.052(3) 0.028(2) 0.021(2) 0.0170(18) 0.0114(19)
C17 0.0243(19) 0.046(2) 0.0219(19) 0.0139(18) 0.0074(16) 0.0000(17)
C18 0.028(2) 0.044(2) 0.024(2) 0.0126(18) 0.0112(17) 0.0020(18)
C19 0.031(2) 0.070(3) 0.025(2) 0.022(2) 0.0066(19) -0.011(2)
C20 0.031(2) 0.058(3) 0.024(2) 0.018(2) 0.0031(18) -0.012(2)
C21 0.029(2) 0.064(3) 0.025(2) 0.016(2) 0.0037(18) -0.010(2)
C22 0.041(3) 0.052(3) 0.032(2) 0.022(2) 0.010(2) -0.006(2)
C23 0.030(2) 0.042(2) 0.023(2) 0.0113(18) 0.0080(17) 0.0024(18)
C24 0.030(2) 0.049(3) 0.024(2) 0.0153(19) 0.0073(17) 0.0041(19)
C25 0.035(2) 0.058(3) 0.034(2) 0.020(2) 0.022(2) 0.007(2)
C26 0.026(2) 0.054(3) 0.033(2) 0.021(2) 0.0179(18) 0.0048(19)
C27 0.027(2) 0.086(4) 0.029(2) 0.030(3) 0.0093(19) 0.004(2)
C28 0.024(2) 0.085(4) 0.038(3) 0.034(3) 0.011(2) 0.002(2)
C29 0.022(2) 0.081(4) 0.028(2) 0.026(2) 0.0083(18) 0.000(2)
C30 0.024(2) 0.088(4) 0.031(2) 0.035(3) 0.0072(18) 0.000(2)
C31 0.024(2) 0.046(2) 0.027(2) 0.0173(18) 0.0140(17) 0.0063(17)
C32 0.0237(19) 0.046(2) 0.025(2) 0.0158(18) 0.0109(16) 0.0027(17)
C33 0.0177(18) 0.044(2) 0.027(2) 0.0157(18) 0.0070(16) 0.0007(16)
C34 0.0180(18) 0.047(2) 0.0219(19) 0.0121(18) 0.0042(15) 0.0007(17)
C35 0.021(2) 0.076(4) 0.027(2) 0.025(2) 0.0066(17) -0.005(2)
C36 0.023(2) 0.069(3) 0.025(2) 0.023(2) 0.0043(17) -0.004(2)
C37 0.024(2) 0.072(3) 0.024(2) 0.023(2) 0.0042(17) -0.002(2)
C38 0.024(2) 0.064(3) 0.031(2) 0.024(2) 0.0093(18) -0.001(2)
C39 0.0188(18) 0.045(2) 0.027(2) 0.0122(18) 0.0070(16) -0.0020(17)
C40 0.0180(18) 0.042(2) 0.030(2) 0.0140(18) 0.0077(16) 0.0004(16)
C41 0.0217(19) 0.050(3) 0.024(2) 0.0177(19) 0.0073(16) 0.0032(18)
C42 0.026(2) 0.048(3) 0.027(2) 0.0169(19) 0.0078(17) -0.0003(18)
C43 0.030(2) 0.075(4) 0.025(2) 0.023(2) 0.0062(19) -0.009(2)
C44 0.024(2) 0.089(4) 0.029(2) 0.029(3) 0.0054(19) -0.006(2)
C45 0.025(2) 0.077(4) 0.029(2) 0.025(2) 0.0039(18) -0.008(2)
C46 0.028(2) 0.086(4) 0.027(2) 0.027(3) 0.0085(19) -0.003(2)
C47 0.026(2) 0.047(3) 0.022(2) 0.0152(18) 0.0069(17) 0.0023(18)
C48 0.027(2) 0.045(2) 0.0190(19) 0.0134(17) 0.0053(16) 0.0037(18)
C49 0.207(11) 0.182(11) 0.189(8) 0.097(8) 0.095(8) 0.035(8)
C50 0.087(5) 0.074(5) 0.106(6) 0.037(4) 0.019(4) 0.022(4)
C51 0.136(9) 0.141(10) 0.126(9) 0.024(7) 0.062(7) 0.047(8)
C52 0.135(9) 0.120(9) 0.095(8) 0.040(7) 0.038(7) 0.026(7)
C51' 0.125(17) 0.086(15) 0.139(17) 0.040(14) 0.101(14) 0.020(14)
C52' 0.124(13) 0.110(12) 0.116(12) 0.058(9) 0.050(9) 0.018(9)
C53 0.066(4) 0.077(5) 0.133(7) 0.045(5) 0.053(5) 0.016(4)
C54 0.063(4) 0.061(4) 0.088(5) 0.031(3) 0.032(4) 0.027(3)
C55 0.044(4) 0.073(6) 0.085(7) 0.028(5) 0.018(5) 0.004(4)
C56 0.043(5) 0.063(4) 0.067(7) 0.028(5) 0.020(5) 0.022(3)
C55' 0.032(11) 0.073(14) 0.063(14) 0.032(12) 0.013(12) 0.002(11)
C56' 0.029(11) 0.071(13) 0.053(15) 0.025(13) 0.023(11) 0.024(10)
C57 0.092(6) 0.097(6) 0.067(5) 0.002(4) 0.017(4) 0.034(5)
C58 0.087(5) 0.081(5) 0.092(6) 0.012(4) 0.048(5) 0.019(4)
C59 0.069(4) 0.070(4) 0.090(5) 0.029(4) 0.044(4) 0.034(3)
C60 0.062(4) 0.076(4) 0.067(4) 0.030(3) 0.043(3) 0.024(3)
Pr1 0.01833(12) 0.04494(15) 0.02229(13) 0.01467(10) 0.00659(9) 0.00216(9)
Pr2 0.01698(11) 0.03771(14) 0.02171(12) 0.01193(9) 0.00704(9) 0.00130(9)
N1 0.0243(18) 0.053(2) 0.0275(19) 0.0174(17) 0.0062(15) -0.0045(16)
N2 0.0259(18) 0.053(2) 0.0243(18) 0.0143(17) 0.0055(15) -0.0067(17)
N3 0.0262(18) 0.057(3) 0.0262(19) 0.0183(18) 0.0079(15) -0.0043(17)
N4 0.0211(17) 0.051(2) 0.0271(18) 0.0185(17) 0.0091(14) 0.0002(15)
N5 0.0198(16) 0.059(3) 0.0289(19) 0.0204(18) 0.0081(15) -0.0004(16)
N6 0.0217(17) 0.056(2) 0.0250(18) 0.0191(17) 0.0075(14) 0.0005(16)
O1 0.0277(17) 0.074(3) 0.039(2) 0.0245(19) 0.0070(15) -0.0016(17)
O2 0.0272(18) 0.079(3) 0.065(3) 0.042(2) -0.0008(18) -0.0134(19)
O3 0.062(2) 0.052(2) 0.0335(18) 0.0153(16) 0.0272(18) -0.0009(18)
O4 0.0384(19) 0.070(3) 0.0365(19) 0.0188(18) 0.0193(16) -0.0096(18)
O5 0.0397(18) 0.0482(19) 0.0230(15) 0.0126(14) 0.0050(14) -0.0041(15)
O6 0.043(2) 0.054(2) 0.0294(17) 0.0189(16) 0.0104(15) -0.0022(16)
O7 0.0284(17) 0.101(3) 0.058(2) 0.053(3) 0.0222(17) 0.0117(19)
O8 0.0314(18) 0.106(4) 0.038(2) 0.041(2) 0.0132(16) 0.003(2)
O9 0.0206(14) 0.059(2) 0.0313(17) 0.0214(16) 0.0036(13) -0.0033(14)
O10 0.0206(14) 0.060(2) 0.0348(17) 0.0230(16) 0.0081(13) -0.0007(14)
O11 0.0317(16) 0.058(2) 0.0258(16) 0.0182(15) 0.0093(13) -0.0011(15)
O12 0.0283(16) 0.074(3) 0.0263(16) 0.0180(17) 0.0061(14) -0.0054(16)
O13 0.064(3) 0.068(3) 0.063(3) 0.033(2) 0.010(2) 0.027(2)
O14 0.120(5) 0.078(3) 0.067(3) 0.025(2) 0.055(3) 0.042(3)
O15 0.055(2) 0.053(2) 0.045(2) 0.0193(19) 0.0110(19) 0.0185(19)
O16 0.0218(16) 0.070(3) 0.060(3) 0.021(2) 0.0114(17) 0.0116(17)
O17 0.049(2) 0.046(2) 0.055(3) 0.0081(19) 0.011(2) 0.0039(18)
O18 0.044(2) 0.055(2) 0.062(3) 0.024(2) 0.029(2) 0.0189(18)
S1 0.0851(12) 0.0658(11) 0.1008(14) 0.0263(10) -0.0052(10) 0.0209(10)
S2 0.136(3) 0.077(2) 0.0656(18) 0.0128(15) 0.041(2) -0.006(2)
S2' 0.125(8) 0.100(7) 0.134(8) 0.060(6) 0.061(7) 0.019(6)
S3 0.0651(9) 0.0532(8) 0.0454(8) 0.0226(6) 0.0196(7) 0.0176(7)
S4 0.0263(7) 0.0645(10) 0.0416(9) 0.0243(8) 0.0083(6) 0.0104(6)
S4' 0.031(3) 0.069(5) 0.052(4) 0.031(3) 0.014(3) 0.012(3)
S5 0.0607(10) 0.0482(8) 0.0709(11) -0.0018(8) 0.0165(9) 0.0103(7)
S6 0.0416(7) 0.0581(8) 0.0557(8) 0.0156(7) 0.0231(6) 0.0156(6)

loop_
_atom_type_symbol
_atom_type_description
_atom_type_scat_dispersion_real
_atom_type_scat_dispersion_imag
_atom_type_scat_source
c c 0.0033 0.0016 'international tables vol c tables 4.2.6.8 and 6.1.1.4'
h h 0.0000 0.0000 'international tables vol c tables 4.2.6.8 and 6.1.1.4'
n n 0.0061 0.0033 'international tables vol c tables 4.2.6.8 and 6.1.1.4'
o o 0.0106 0.0060 'international tables vol c tables 4.2.6.8 and 6.1.1.4'
pr pr -0.2180 2.8214 'international tables vol c tables 4.2.6.8 and 6.1.1.4'
s s 0.1246 0.1234 'international tables vol c tables 4.2.6.8 and 6.1.1.4'

loop_
_geom_angle_atom_site_label_1
_geom_angle_atom_site_label_2
_geom_angle_atom_site_label_3
_geom_angle
_geom_angle_site_symmetry_1
_geom_angle_site_symmetry_3
O2 C1 O1 122.9(4) . .
O2 C1 C2 118.2(5) . .
O1 C1 C2 118.9(5) . .
O2 C1 Pr1 58.6(3) . .
O1 C1 Pr1 64.3(3) . .
C2 C1 Pr1 176.1(4) . .
C3 C2 C4 118.8(4) . .
C3 C2 C1 121.3(5) . .
C4 C2 C1 119.9(5) . .
C2 C3 C5 120.3(5) . .
C2 C3 H3 119.9 . .
C5 C3 H3 119.9 . .
C6 C4 C2 121.3(5) . .
C6 C4 H4 119.4 . .
C2 C4 H4 119.4 . .
C7 C5 C3 120.9(5) . .
C7 C5 H5 119.6 . .
C3 C5 H5 119.6 . .
C4 C6 C7 119.9(5) . .
C4 C6 H6 120.0 . .
C7 C6 H6 120.0 . .
C5 C7 C6 118.8(4) . .
C5 C7 C8 119.9(4) . .
C6 C7 C8 121.3(4) . .
N3 C8 N1 124.7(4) . .
N3 C8 C7 118.6(4) . .
N1 C8 C7 116.6(4) . .
N1 C9 N2 125.7(4) . .
N1 C9 C10 117.1(4) . .
N2 C9 C10 117.1(4) . .
C12 C10 C11 119.5(4) . .
C12 C10 C9 120.4(4) . .
C11 C10 C9 120.1(4) . .
C13 C11 C10 119.8(5) . .
C13 C11 H11 120.1 . .
C10 C11 H11 120.1 . .
C10 C12 C14 120.5(5) . .
C10 C12 H12 119.8 . .
C14 C12 H12 119.8 . .
C15 C13 C11 121.0(5) . .
C15 C13 H13 119.5 . .
C11 C13 H13 119.5 . .
C12 C14 C15 120.4(5) . .
C12 C14 H14 119.8 . .
C15 C14 H14 119.8 . .
C13 C15 C14 118.7(4) . .
C13 C15 C16 120.9(4) . .
C14 C15 C16 120.4(4) . .
O3 C16 O4 121.7(4) . .
O3 C16 C15 120.0(4) . .
O4 C16 C15 118.3(4) . .
O3 C16 Pr2 61.7(2) . 1_556
O4 C16 Pr2 61.0(2) . 1_556
C15 C16 Pr2 167.3(3) . 1_556
N2 C17 N3 124.9(4) . .
N2 C17 C18 117.3(4) . .
N3 C17 C18 117.8(4) . .
C20 C18 C19 118.8(4) . .
C20 C18 C17 121.8(4) . .
C19 C18 C17 119.4(4) . .
C21 C19 C18 120.6(4) . .
C21 C19 H19 119.7 . .
C18 C19 H19 119.7 . .
C18 C20 C22 120.4(4) . .
C18 C20 H20 119.8 . .
C22 C20 H20 119.8 . .
C19 C21 C23 120.5(4) . .
C19 C21 H21 119.7 . .
C23 C21 H21 119.7 . .
C23 C22 C20 120.6(4) . .
C23 C22 H22 119.7 . .
C20 C22 H22 119.7 . .
C22 C23 C21 119.1(4) . .
C22 C23 C24 121.1(4) . .
C21 C23 C24 119.7(4) . .
O6 C24 O5 122.9(4) . .
O6 C24 C23 120.0(4) . .
O5 C24 C23 117.0(4) . .
O6 C24 Pr2 64.8(3) . .
O5 C24 Pr2 58.1(2) . .
C23 C24 Pr2 174.9(3) . .
O7 C25 O8 121.7(4) . .
O7 C25 C26 119.1(5) . .
O8 C25 C26 119.2(4) . .
O7 C25 Pr1 60.6(3) . .
O8 C25 Pr1 61.6(2) . .
C26 C25 Pr1 173.6(4) . .
C28 C26 C27 119.7(4) . .
C28 C26 C25 119.3(4) . .
C27 C26 C25 120.9(4) . .
C29 C27 C26 120.1(4) . .
C29 C27 H27 119.9 . .
C26 C27 H27 119.9 . .
C30 C28 C26 120.3(4) . .
C30 C28 H28 119.9 . .
C26 C28 H28 119.9 . .
C27 C29 C31 120.3(4) . .
C27 C29 H29 119.9 . .
C31 C29 H29 119.9 . .
C28 C30 C31 120.3(4) . .
C28 C30 H30 119.8 . .
C31 C30 H30 119.8 . .
C29 C31 C30 119.2(4) . .
C29 C31 C32 120.7(4) . .
C30 C31 C32 120.2(4) . .
N4 C32 N5 125.1(4) . .
N4 C32 C31 117.7(4) . .
N5 C32 C31 117.2(4) . .
N6 C33 N4 125.2(4) . .
N6 C33 C34 117.7(4) . .
N4 C33 C34 117.0(4) . .
C36 C34 C35 119.7(4) . .
C36 C34 C33 119.8(4) . .
C35 C34 C33 120.6(4) . .
C34 C35 C37 120.3(4) . .
C34 C35 H35 119.8 . .
C37 C35 H35 119.8 . .
C34 C36 C38 120.1(4) . .
C34 C36 H36 119.9 . .
C38 C36 H36 119.9 . .
C39 C37 C35 119.9(4) . .
C39 C37 H37 120.0 . .
C35 C37 H37 120.0 . .
C39 C38 C36 120.0(4) . .
C39 C38 H38 120.0 . .
C36 C38 H38 120.0 . .
C37 C39 C38 119.9(4) . .
C37 C39 C40 119.5(4) . .
C38 C39 C40 120.6(4) . .
O9 C40 O10 122.8(4) . .
O9 C40 C39 118.8(4) . .
O10 C40 C39 118.5(4) . .
O9 C40 Pr2 61.7(2) . 1_766
O10 C40 Pr2 61.1(2) . 1_766
C39 C40 Pr2 179.4(4) . 1_766
N6 C41 N5 125.0(4) . .
N6 C41 C42 117.4(4) . .
N5 C41 C42 117.6(4) . .
C44 C42 C43 119.6(4) . .
C44 C42 C41 119.9(4) . .
C43 C42 C41 120.5(4) . .
C45 C43 C42 119.9(4) . .
C45 C43 H43 120.1 . .
C42 C43 H43 120.1 . .
C42 C44 C46 120.1(4) . .
C42 C44 H44 120.0 . .
C46 C44 H44 120.0 . .
C47 C45 C43 120.8(4) . .
C47 C45 H45 119.6 . .
C43 C45 H45 119.6 . .
C47 C46 C44 120.8(4) . .
C47 C46 H46 119.6 . .
C44 C46 H46 119.6 . .
C46 C47 C45 118.8(4) . .
C46 C47 C48 119.8(4) . .
C45 C47 C48 121.4(4) . .
O11 C48 O12 122.2(4) . .
O11 C48 C47 118.3(4) . .
O12 C48 C47 119.6(4) . .
O11 C48 Pr1 60.5(2) . 1_554
O12 C48 Pr1 63.1(2) . 1_554
C47 C48 Pr1 165.9(4) . 1_554
S1 C49 H49A 108.1 . .
S1 C49 H49B 108.7 . .
H49A C49 H49B 109.5 . .
S1 C49 H49C 111.7 . .
H49A C49 H49C 109.5 . .
H49B C49 H49C 109.5 . .
S1 C50 H50A 109.5 . .
S1 C50 H50B 109.5 . .
H50A C50 H50B 109.5 . .
S1 C50 H50C 109.5 . .
H50A C50 H50C 109.5 . .
H50B C50 H50C 109.5 . .
S2 C51 H51D 121.4 . .
H51A C51 H51D 17.3 . .
H51B C51 H51D 112.6 . .
H51C C51 H51D 92.8 . .
S2 C51 H51E 108.7 . .
H51A C51 H51E 123.1 . .
H51B C51 H51E 95.4 . .
H51C C51 H51E 16.0 . .
H51D C51 H51E 105.9 . .
S2 C52 H52D 125.2 . .
H52A C52 H52D 125.0 . .
H52B C52 H52D 49.5 . .
H52C C52 H52D 60.0 . .
S2 C52 H52E 148.8 . .
H52A C52 H52E 47.0 . .
H52B C52 H52E 99.2 . .
H52C C52 H52E 70.6 . .
H52D C52 H52E 82.9 . .
S2 C52 H52F 90.9 . .
H52A C52 H52F 107.9 . .
H52B C52 H52F 21.4 . .
H52C C52 H52F 127.6 . .
H52D C52 H52F 68.7 . .
H52E C52 H52F 114.2 . .
S2' C51' H51D 101.8 . .
S2' C51' H51E 113.3 . .
H51D C51' H51E 109.5 . .
S2' C51' H51F 113.0 . .
H51D C51' H51F 109.5 . .
H51E C51' H51F 109.5 . .
S2' C52' H52D 113.7 . .
S2' C52' H52E 121.1 . .
H52D C52' H52E 109.5 . .
S2' C52' H52F 91.8 . .
H52D C52' H52F 109.5 . .
H52E C52' H52F 109.5 . .
S3 C53 H53A 109.5 . .
S3 C53 H53B 109.5 . .
H53A C53 H53B 109.5 . .
S3 C53 H53C 109.5 . .
H53A C53 H53C 109.5 . .
H53B C53 H53C 109.5 . .
S3 C54 H54A 109.5 . .
S3 C54 H54B 109.5 . .
H54A C54 H54B 109.5 . .
S3 C54 H54C 109.5 . .
H54A C54 H54C 109.5 . .
H54B C54 H54C 109.5 . .
S4' C55' H55D 109.5 . .
S4' C55' H55E 109.5 . .
H55D C55' H55E 109.5 . .
S4' C55' H55F 109.5 . .
H55D C55' H55F 109.5 . .
H55E C55' H55F 109.5 . .
S4' C56' H56D 109.5 . .
S4' C56' H56E 109.5 . .
H56D C56' H56E 109.5 . .
S4' C56' H56F 109.5 . .
H56D C56' H56F 109.5 . .
H56E C56' H56F 109.5 . .
S5 C57 H57A 109.5 . .
S5 C57 H57B 109.5 . .
H57A C57 H57B 109.5 . .
S5 C57 H57C 109.5 . .
H57A C57 H57C 109.5 . .
H57B C57 H57C 109.5 . .
S5 C58 H58A 109.5 . .
S5 C58 H58B 109.5 . .
H58A C58 H58B 109.5 . .
S5 C58 H58C 109.5 . .
H58A C58 H58C 109.5 . .
H58B C58 H58C 109.5 . .
S6 C59 H59A 109.5 . .
S6 C59 H59B 109.5 . .
H59A C59 H59B 109.5 . .
S6 C59 H59C 109.5 . .
H59A C59 H59C 109.5 . .
H59B C59 H59C 109.5 . .
S6 C60 H60A 109.5 . .
S6 C60 H60B 109.5 . .
H60A C60 H60B 109.5 . .
S6 C60 H60C 109.5 . .
H60A C60 H60C 109.5 . .
H60B C60 H60C 109.5 . .
O13 Pr1 O15 143.16(16) . .
O13 Pr1 O14 72.19(19) . .
O15 Pr1 O14 144.35(18) . .
O13 Pr1 O2 133.88(17) . .
O15 Pr1 O2 74.87(16) . .
O14 Pr1 O2 78.4(2) . .
O13 Pr1 O11 72.32(15) . 1_556
O15 Pr1 O11 72.90(13) . 1_556
O14 Pr1 O11 136.39(19) . 1_556
O2 Pr1 O11 145.17(16) . 1_556
O13 Pr1 O7 127.97(17) . .
O15 Pr1 O7 76.27(16) . .
O14 Pr1 O7 73.79(19) . .
O2 Pr1 O7 73.52(13) . .
O11 Pr1 O7 110.64(13) 1_556 .
O13 Pr1 O8 85.95(17) . .
O15 Pr1 O8 94.17(17) . .
O14 Pr1 O8 81.7(2) . .
O2 Pr1 O8 124.26(13) . .
O11 Pr1 O8 71.30(12) 1_556 .
O7 Pr1 O8 50.95(12) . .
O13 Pr1 O12 73.78(16) . 1_556
O15 Pr1 O12 75.27(15) . 1_556
O14 Pr1 O12 136.18(18) . 1_556
O2 Pr1 O12 107.52(14) . 1_556
O11 Pr1 O12 51.30(11) 1_556 1_556
O7 Pr1 O12 150.02(16) . 1_556
O8 Pr1 O12 122.39(12) . 1_556
O13 Pr1 O1 89.11(16) . .
O15 Pr1 O1 100.46(15) . .
O14 Pr1 O1 79.71(19) . .
O2 Pr1 O1 50.60(13) . .
O11 Pr1 O1 124.00(11) 1_556 .
O7 Pr1 O1 121.76(13) . .
O8 Pr1 O1 161.40(15) . .
O12 Pr1 O1 72.97(12) 1_556 .
O13 Pr1 C25 106.69(17) . .
O15 Pr1 C25 86.49(16) . .
O14 Pr1 C25 74.48(19) . .
O2 Pr1 C25 98.48(15) . .
O11 Pr1 C25 92.42(13) 1_556 .
O7 Pr1 C25 25.29(13) . .
O8 Pr1 C25 25.79(13) . .
O12 Pr1 C25 142.62(14) 1_556 .
O1 Pr1 C25 143.46(14) . .
O13 Pr1 C48 67.97(16) . 1_556
O15 Pr1 C48 75.44(14) . 1_556
O14 Pr1 C48 140.15(18) . 1_556
O2 Pr1 C48 130.57(16) . 1_556
O11 Pr1 C48 25.69(12) 1_556 1_556
O7 Pr1 C48 134.22(15) . 1_556
O8 Pr1 C48 96.42(13) . 1_556
O12 Pr1 C48 25.97(12) 1_556 1_556
O1 Pr1 C48 98.32(13) . 1_556
C25 Pr1 C48 118.07(14) . 1_556
O13 Pr1 C1 112.36(17) . .
O15 Pr1 C1 87.14(15) . .
O14 Pr1 C1 78.1(2) . .
O2 Pr1 C1 25.03(15) . .
O11 Pr1 C1 139.67(13) 1_556 .
O7 Pr1 C1 97.53(14) . .
O8 Pr1 C1 146.58(14) . .
O12 Pr1 C1 90.27(13) 1_556 .
O1 Pr1 C1 25.57(14) . .
C25 Pr1 C1 121.59(15) . .
C48 Pr1 C1 116.09(14) 1_556 .
O16 Pr2 O18 145.27(14) . .
O16 Pr2 O17 69.74(15) . .
O18 Pr2 O17 143.18(14) . .
O16 Pr2 O5 80.33(14) . .
O18 Pr2 O5 81.37(14) . .
O17 Pr2 O5 101.10(15) . .
O16 Pr2 O4 82.66(15) . 1_554
O18 Pr2 O4 110.83(15) . 1_554
O17 Pr2 O4 77.02(16) . 1_554
O5 Pr2 O4 162.40(13) . 1_554
O16 Pr2 O10 139.65(14) . 1_344
O18 Pr2 O10 74.56(14) . 1_344
O17 Pr2 O10 74.09(14) . 1_344
O5 Pr2 O10 124.49(11) . 1_344
O4 Pr2 O10 72.24(11) 1_554 1_344
O16 Pr2 O3 78.47(15) . 1_554
O18 Pr2 O3 85.69(14) . 1_554
O17 Pr2 O3 121.88(15) . 1_554
O5 Pr2 O3 120.19(12) . 1_554
O4 Pr2 O3 51.12(12) 1_554 1_554
O10 Pr2 O3 107.10(12) 1_344 1_554
O16 Pr2 O9 128.09(14) . 1_344
O18 Pr2 O9 73.58(13) . 1_344
O17 Pr2 O9 71.95(14) . 1_344
O5 Pr2 O9 74.11(11) . 1_344
O4 Pr2 O9 120.76(11) 1_554 1_344
O10 Pr2 O9 51.42(11) 1_344 1_344
O3 Pr2 O9 153.12(14) 1_554 1_344
O16 Pr2 O6 72.43(14) . .
O18 Pr2 O6 73.16(14) . .
O17 Pr2 O6 135.84(14) . .
O5 Pr2 O6 50.11(11) . .
O4 Pr2 O6 119.70(11) 1_554 .
O10 Pr2 O6 147.73(13) 1_344 .
O3 Pr2 O6 70.21(11) 1_554 .
O9 Pr2 O6 117.82(11) 1_344 .
O16 Pr2 C16 76.77(14) . 1_554
O18 Pr2 C16 101.30(14) . 1_554
O17 Pr2 C16 98.44(16) . 1_554
O5 Pr2 C16 142.39(12) . 1_554
O4 Pr2 C16 25.76(13) 1_554 1_554
O10 Pr2 C16 91.68(12) 1_344 1_554
O3 Pr2 C16 25.64(13) 1_554 1_554
O9 Pr2 C16 143.04(12) 1_344 1_554
O6 Pr2 C16 94.25(12) . 1_554
O16 Pr2 C40 139.63(14) . 1_344
O18 Pr2 C40 72.58(14) . 1_344
O17 Pr2 C40 70.78(14) . 1_344
O5 Pr2 C40 99.40(12) . 1_344
O4 Pr2 C40 96.47(12) 1_554 1_344
O10 Pr2 C40 25.70(12) 1_344 1_344
O3 Pr2 C40 131.27(14) 1_554 1_344
O9 Pr2 C40 25.72(12) 1_344 1_344
O6 Pr2 C40 136.98(13) . 1_344
C16 Pr2 C40 117.35(13) 1_554 1_344
O16 Pr2 C24 75.24(15) . .
O18 Pr2 C24 75.64(15) . .
O17 Pr2 C24 120.44(15) . .
O5 Pr2 C24 25.17(12) . .
O4 Pr2 C24 143.11(12) 1_554 .
O10 Pr2 C24 141.00(12) 1_344 .
O3 Pr2 C24 95.11(13) 1_554 .
O9 Pr2 C24 96.07(12) 1_344 .
O6 Pr2 C24 24.94(12) . .
C16 Pr2 C24 118.53(13) 1_554 .
C40 Pr2 C24 119.49(13) 1_344 .
C9 N1 C8 114.7(4) . .
C9 N2 C17 114.9(4) . .
C8 N3 C17 114.9(4) . .
C32 N4 C33 114.5(4) . .
C41 N5 C32 114.6(4) . .
C33 N6 C41 115.4(4) . .
C1 O1 Pr1 90.2(3) . .
C1 O2 Pr1 96.3(3) . .
C16 O3 Pr2 92.6(3) . 1_556
C16 O4 Pr2 93.2(3) . 1_556
C24 O5 Pr2 96.7(3) . .
C24 O6 Pr2 90.3(3) . .
C25 O7 Pr1 94.1(3) . .
C25 O8 Pr1 92.6(3) . .
C40 O9 Pr2 92.6(3) . 1_766
C40 O10 Pr2 93.2(3) . 1_766
C48 O11 Pr1 93.9(3) . 1_554
C48 O12 Pr1 91.0(3) . 1_554
S1 O13 Pr1 136.4(3) . .
S2 O14 S2' 43.4(4) . .
S2 O14 Pr1 157.8(5) . .
S2' O14 Pr1 129.0(5) . .
S3 O15 Pr1 132.8(2) . .
S4' O16 S4 47.7(4) . .
S4' O16 Pr2 141.3(5) . .
S4 O16 Pr2 138.2(3) . .
S5 O17 Pr2 144.2(3) . .
S6 O18 Pr2 127.4(2) . .
O13 S1 C50 106.2(4) . .
O13 S1 C49 104.9(6) . .
C50 S1 C49 89.2(7) . .
O14 S2 C52 109.9(9) . .
O14 S2 C51 118.2(9) . .
C52 S2 C51 105.5(11) . .
C51' S2' C52' 122(2) . .
C51' S2' O14 119.1(18) . .
C52' S2' O14 115.3(19) . .
C51' S2' H51D 30.6 . .
C52' S2' H51D 91.6 . .
O14 S2' H51D 143.2 . .
O15 S3 C54 104.9(3) . .
O15 S3 C53 104.6(4) . .
C54 S3 C53 98.0(4) . .
O16 S4 C55 109.5(6) . .
O16 S4 C56 105.8(5) . .
C55 S4 C56 102.5(8) . .
O16 S4' C55' 130(3) . .
O16 S4' C56' 111(3) . .
C55' S4' C56' 108(4) . .
O17 S5 C57 105.3(4) . .
O17 S5 C58 107.8(4) . .
C57 S5 C58 98.4(6) . .
O18 S6 C59 104.9(3) . .
O18 S6 C60 105.0(3) . .
C59 S6 C60 99.2(4) . .

loop_
_geom_bond_atom_site_label_1
_geom_bond_atom_site_label_2
_geom_bond_distance
_geom_bond_site_symmetry_2
C1 O2 1.239(7) .
C1 O1 1.256(7) .
C1 C2 1.511(6) .
C1 Pr1 2.911(4) .
C2 C3 1.374(7) .
C2 C4 1.391(8) .
C3 C5 1.395(7) .
C3 H3 0.9300 .
C4 C6 1.381(7) .
C4 H4 0.9300 .
C5 C7 1.383(7) .
C5 H5 0.9300 .
C6 C7 1.392(7) .
C6 H6 0.9300 .
C7 C8 1.470(6) .
C8 N3 1.342(6) .
C8 N1 1.348(6) .
C9 N1 1.329(6) .
C9 N2 1.335(6) .
C9 C10 1.493(6) .
C10 C12 1.377(6) .
C10 C11 1.385(7) .
C11 C13 1.380(7) .
C11 H11 0.9300 .
C12 C14 1.379(7) .
C12 H12 0.9300 .
C13 C15 1.380(7) .
C13 H13 0.9300 .
C14 C15 1.388(7) .
C14 H14 0.9300 .
C15 C16 1.511(6) .
C16 O3 1.252(6) .
C16 O4 1.258(6) .
C16 Pr2 2.890(4) 1_556
C17 N2 1.337(6) .
C17 N3 1.344(6) .
C17 C18 1.476(6) .
C18 C20 1.394(6) .
C18 C19 1.396(6) .
C19 C21 1.385(6) .
C19 H19 0.9300 .
C20 C22 1.395(7) .
C20 H20 0.9300 .
C21 C23 1.397(7) .
C21 H21 0.9300 .
C22 C23 1.382(6) .
C22 H22 0.9300 .
C23 C24 1.515(6) .
C24 O6 1.242(6) .
C24 O5 1.261(6) .
C24 Pr2 2.945(5) .
C25 O7 1.242(6) .
C25 O8 1.263(6) .
C25 C26 1.513(6) .
C25 Pr1 2.899(5) .
C26 C28 1.382(7) .
C26 C27 1.383(6) .
C27 C29 1.382(6) .
C27 H27 0.9300 .
C28 C30 1.377(7) .
C28 H28 0.9300 .
C29 C31 1.386(6) .
C29 H29 0.9300 .
C30 C31 1.390(6) .
C30 H30 0.9300 .
C31 C32 1.482(6) .
C32 N4 1.338(6) .
C32 N5 1.341(6) .
C33 N6 1.323(6) .
C33 N4 1.341(6) .
C33 C34 1.488(5) .
C34 C36 1.383(6) .
C34 C35 1.387(6) .
C35 C37 1.389(6) .
C35 H35 0.9300 .
C36 C38 1.392(6) .
C36 H36 0.9300 .
C37 C39 1.384(6) .
C37 H37 0.9300 .
C38 C39 1.388(6) .
C38 H38 0.9300 .
C39 C40 1.502(5) .
C40 O9 1.262(6) .
C40 O10 1.262(6) .
C40 Pr2 2.906(4) 1_766
C41 N6 1.333(6) .
C41 N5 1.335(6) .
C41 C42 1.486(6) .
C42 C44 1.379(6) .
C42 C43 1.391(6) .
C43 C45 1.389(7) .
C43 H43 0.9300 .
C44 C46 1.392(7) .
C44 H44 0.9300 .
C45 C47 1.387(6) .
C45 H45 0.9300 .
C46 C47 1.383(6) .
C46 H46 0.9300 .
C47 C48 1.494(6) .
C48 O11 1.262(6) .
C48 O12 1.272(5) .
C48 Pr1 2.904(4) 1_554
C49 S1 1.868(17) .
C49 H49A 0.9600 .
C49 H49B 0.9600 .
C49 H49C 0.9600 .
C50 S1 1.699(9) .
C50 H50A 0.9600 .
C50 H50B 0.9600 .
C50 H50C 0.9600 .
C51 S2 1.688(9) .
C51 H51A 0.9600 .
C51 H51B 0.9600 .
C51 H51C 0.9600 .
C52 S2 1.68(2) .
C52 H52A 0.9600 .
C52 H52B 0.9600 .
C52 H52C 0.9600 .
C51' S2' 1.39(3) .
C51' H51D 0.9600 .
C51' H51E 0.9600 .
C51' H51F 0.9600 .
C52' S2' 1.66(4) .
C52' H52D 0.9600 .
C52' H52E 0.9600 .
C52' H52F 0.9600 .
C53 S3 1.780(8) .
C53 H53A 0.9600 .
C53 H53B 0.9600 .
C53 H53C 0.9600 .
C54 S3 1.766(7) .
C54 H54A 0.9600 .
C54 H54B 0.9600 .
C54 H54C 0.9600 .
C55 S4 1.730(16) .
C55 H55A 0.9600 .
C55 H55B 0.9600 .
C55 H55C 0.9600 .
C56 S4 1.766(18) .
C56 H56A 0.9600 .
C56 H56B 0.9600 .
C56 H56C 0.9600 .
C55' S4' 1.43(6) .
C55' H55D 0.9600 .
C55' H55E 0.9600 .
C55' H55F 0.9600 .
C56' S4' 1.59(8) .
C56' H56D 0.9600 .
C56' H56E 0.9600 .
C56' H56F 0.9600 .
C57 S5 1.779(10) .
C57 H57A 0.9600 .
C57 H57B 0.9600 .
C57 H57C 0.9600 .
C58 S5 1.788(10) .
C58 H58A 0.9600 .
C58 H58B 0.9600 .
C58 H58C 0.9600 .
C59 S6 1.787(7) .
C59 H59A 0.9600 .
C59 H59B 0.9600 .
C59 H59C 0.9600 .
C60 S6 1.789(7) .
C60 H60A 0.9600 .
C60 H60B 0.9600 .
C60 H60C 0.9600 .
Pr1 O13 2.450(4) .
Pr1 O15 2.453(4) .
Pr1 O14 2.481(5) .
Pr1 O2 2.501(4) .
Pr1 O11 2.532(3) 1_556
Pr1 O7 2.533(4) .
Pr1 O8 2.552(4) .
Pr1 O12 2.589(4) 1_556
Pr1 O1 2.622(4) .
Pr1 C48 2.904(4) 1_556
Pr2 O16 2.448(4) .
Pr2 O18 2.464(4) .
Pr2 O17 2.467(4) .
Pr2 O5 2.518(3) .
Pr2 O4 2.532(4) 1_554
Pr2 O10 2.548(3) 1_344
Pr2 O3 2.548(4) 1_554
Pr2 O9 2.561(3) 1_344
Pr2 O6 2.665(4) .
Pr2 C16 2.890(4) 1_554
Pr2 C40 2.906(4) 1_344
O3 Pr2 2.548(4) 1_556
O4 Pr2 2.532(4) 1_556
O9 Pr2 2.561(3) 1_766
O10 Pr2 2.548(3) 1_766
O11 Pr1 2.532(3) 1_554
O12 Pr1 2.589(4) 1_554
O13 S1 1.509(5) .
O14 S2 1.420(6) .
O14 S2' 1.670(13) .
O15 S3 1.509(4) .
O16 S4' 1.434(9) .
O16 S4 1.494(4) .
O17 S5 1.520(5) .
O18 S6 1.541(4) .
S2' H51D 1.8431 .

loop_
_geom_torsion_atom_site_label_1
_geom_torsion_atom_site_label_2
_geom_torsion_atom_site_label_3
_geom_torsion_atom_site_label_4
_geom_torsion
_geom_torsion_site_symmetry_1
_geom_torsion_site_symmetry_4
O2 C1 C2 C3 -172.8(6) . .
O1 C1 C2 C3 5.7(8) . .
Pr1 C1 C2 C3 -138(5) . .
O2 C1 C2 C4 6.6(9) . .
O1 C1 C2 C4 -174.9(6) . .
Pr1 C1 C2 C4 42(6) . .
C4 C2 C3 C5 1.1(10) . .
C1 C2 C3 C5 -179.5(6) . .
C3 C2 C4 C6 -2.8(11) . .
C1 C2 C4 C6 177.8(7) . .
C2 C3 C5 C7 1.8(10) . .
C2 C4 C6 C7 1.6(12) . .
C3 C5 C7 C6 -3.0(10) . .
C3 C5 C7 C8 178.1(6) . .
C4 C6 C7 C5 1.3(11) . .
C4 C6 C7 C8 -179.9(7) . .
C5 C7 C8 N3 -158.9(6) . .
C6 C7 C8 N3 22.3(9) . .
C5 C7 C8 N1 20.2(8) . .
C6 C7 C8 N1 -158.6(6) . .
N1 C9 C10 C12 -158.3(5) . .
N2 C9 C10 C12 23.0(8) . .
N1 C9 C10 C11 22.4(8) . .
N2 C9 C10 C11 -156.3(6) . .
C12 C10 C11 C13 -2.5(10) . .
C9 C10 C11 C13 176.9(6) . .
C11 C10 C12 C14 0.0(10) . .
C9 C10 C12 C14 -179.3(6) . .
C10 C11 C13 C15 2.6(11) . .
C10 C12 C14 C15 2.4(10) . .
C11 C13 C15 C14 -0.3(10) . .
C11 C13 C15 C16 179.2(6) . .
C12 C14 C15 C13 -2.2(10) . .
C12 C14 C15 C16 178.3(5) . .
C13 C15 C16 O3 10.7(8) . .
C14 C15 C16 O3 -169.9(5) . .
C13 C15 C16 O4 -166.9(6) . .
C14 C15 C16 O4 12.6(8) . .
C13 C15 C16 Pr2 -83.5(17) . 1_556
C14 C15 C16 Pr2 95.9(15) . 1_556
N2 C17 C18 C20 169.5(5) . .
N3 C17 C18 C20 -11.9(8) . .
N2 C17 C18 C19 -12.4(8) . .
N3 C17 C18 C19 166.2(5) . .
C20 C18 C19 C21 1.2(9) . .
C17 C18 C19 C21 -176.9(6) . .
C19 C18 C20 C22 0.2(9) . .
C17 C18 C20 C22 178.3(5) . .
C18 C19 C21 C23 -0.9(10) . .
C18 C20 C22 C23 -2.0(9) . .
C20 C22 C23 C21 2.2(9) . .
C20 C22 C23 C24 -176.0(5) . .
C19 C21 C23 C22 -0.8(9) . .
C19 C21 C23 C24 177.5(6) . .
C22 C23 C24 O6 -14.2(8) . .
C21 C23 C24 O6 167.6(5) . .
C22 C23 C24 O5 163.1(5) . .
C21 C23 C24 O5 -15.2(8) . .
C22 C23 C24 Pr2 149(4) . .
C21 C23 C24 Pr2 -29(4) . .
O7 C25 C26 C28 -11.7(9) . .
O8 C25 C26 C28 169.4(6) . .
Pr1 C25 C26 C28 74(3) . .
O7 C25 C26 C27 170.4(6) . .
O8 C25 C26 C27 -8.5(9) . .
Pr1 C25 C26 C27 -104(3) . .
C28 C26 C27 C29 2.6(10) . .
C25 C26 C27 C29 -179.6(6) . .
C27 C26 C28 C30 -0.8(10) . .
C25 C26 C28 C30 -178.7(6) . .
C26 C27 C29 C31 -2.0(10) . .
C26 C28 C30 C31 -1.5(10) . .
C27 C29 C31 C30 -0.3(9) . .
C27 C29 C31 C32 179.0(6) . .
C28 C30 C31 C29 2.1(9) . .
C28 C30 C31 C32 -177.2(6) . .
C29 C31 C32 N4 -4.2(8) . .
C30 C31 C32 N4 175.1(5) . .
C29 C31 C32 N5 175.2(5) . .
C30 C31 C32 N5 -5.5(8) . .
N6 C33 C34 C36 3.5(7) . .
N4 C33 C34 C36 -177.9(5) . .
N6 C33 C34 C35 -176.7(5) . .
N4 C33 C34 C35 1.9(8) . .
C36 C34 C35 C37 -1.4(9) . .
C33 C34 C35 C37 178.8(5) . .
C35 C34 C36 C38 -0.1(9) . .
C33 C34 C36 C38 179.7(5) . .
C34 C35 C37 C39 1.4(10) . .
C34 C36 C38 C39 1.7(9) . .
C35 C37 C39 C38 0.2(9) . .
C35 C37 C39 C40 178.5(5) . .
C36 C38 C39 C37 -1.7(9) . .
C36 C38 C39 C40 180.0(5) . .
C37 C39 C40 O9 8.0(8) . .
C38 C39 C40 O9 -173.7(5) . .
C37 C39 C40 O10 -171.1(5) . .
C38 C39 C40 O10 7.2(8) . .
C37 C39 C40 Pr2 150(35) . 1_766
C38 C39 C40 Pr2 -32(36) . 1_766
N6 C41 C42 C44 -0.4(8) . .
N5 C41 C42 C44 -179.0(6) . .
N6 C41 C42 C43 180.0(5) . .
N5 C41 C42 C43 1.4(8) . .
C44 C42 C43 C45 2.6(10) . .
C41 C42 C43 C45 -177.8(6) . .
C43 C42 C44 C46 -1.8(10) . .
C41 C42 C44 C46 178.6(6) . .
C42 C43 C45 C47 -1.0(10) . .
C42 C44 C46 C47 -0.6(11) . .
C44 C46 C47 C45 2.2(10) . .
C44 C46 C47 C48 -176.8(6) . .
C43 C45 C47 C46 -1.4(10) . .
C43 C45 C47 C48 177.6(6) . .
C46 C47 C48 O11 -3.8(8) . .
C45 C47 C48 O11 177.2(5) . .
C46 C47 C48 O12 174.0(6) . .
C45 C47 C48 O12 -5.0(8) . .
C46 C47 C48 Pr1 77.1(14) . 1_554
C45 C47 C48 Pr1 -101.9(13) . 1_554
O7 C25 Pr1 O13 150.3(4) . .
O8 C25 Pr1 O13 -37.8(4) . .
C26 C25 Pr1 O13 61(3) . .
O7 C25 Pr1 O15 -64.7(4) . .
O8 C25 Pr1 O15 107.1(4) . .
C26 C25 Pr1 O15 -154(3) . .
O7 C25 Pr1 O14 84.8(4) . .
O8 C25 Pr1 O14 -103.3(4) . .
C26 C25 Pr1 O14 -4(3) . .
O7 C25 Pr1 O2 9.4(4) . .
O8 C25 Pr1 O2 -178.8(4) . .
C26 C25 Pr1 O2 -80(3) . .
O7 C25 Pr1 O11 -137.4(4) . 1_556
O8 C25 Pr1 O11 34.4(4) . 1_556
C26 C25 Pr1 O11 133(3) . 1_556
O8 C25 Pr1 O7 171.8(6) . .
C26 C25 Pr1 O7 -89(3) . .
O7 C25 Pr1 O8 -171.8(6) . .
C26 C25 Pr1 O8 99(3) . .
O7 C25 Pr1 O12 -124.7(4) . 1_556
O8 C25 Pr1 O12 47.1(5) . 1_556
C26 C25 Pr1 O12 146(3) . 1_556
O7 C25 Pr1 O1 38.1(5) . .
O8 C25 Pr1 O1 -150.0(4) . .
C26 C25 Pr1 O1 -51(3) . .
O7 C25 Pr1 C48 -136.2(4) . 1_556
O8 C25 Pr1 C48 35.7(4) . 1_556
C26 C25 Pr1 C48 135(3) . 1_556
O7 C25 Pr1 C1 19.7(4) . .
O8 C25 Pr1 C1 -168.4(4) . .
C26 C25 Pr1 C1 -70(3) . .
O2 C1 Pr1 O13 -152.9(4) . .
O1 C1 Pr1 O13 26.1(4) . .
C2 C1 Pr1 O13 171(5) . .
O2 C1 Pr1 O15 59.3(4) . .
O1 C1 Pr1 O15 -121.7(3) . .
C2 C1 Pr1 O15 23(5) . .
O2 C1 Pr1 O14 -88.1(4) . .
O1 C1 Pr1 O14 90.9(4) . .
C2 C1 Pr1 O14 -125(5) . .
O1 C1 Pr1 O2 179.0(6) . .
C2 C1 Pr1 O2 -37(5) . .
O2 C1 Pr1 O11 118.4(4) . 1_556
O1 C1 Pr1 O11 -62.6(4) . 1_556
C2 C1 Pr1 O11 82(5) . 1_556
O2 C1 Pr1 O7 -16.5(4) . .
O1 C1 Pr1 O7 162.6(3) . .
C2 C1 Pr1 O7 -53(5) . .
O2 C1 Pr1 O8 -33.9(5) . .
O1 C1 Pr1 O8 145.1(3) . .
C2 C1 Pr1 O8 -70(5) . .
O2 C1 Pr1 O12 134.5(4) . 1_556
O1 C1 Pr1 O12 -46.5(3) . 1_556
C2 C1 Pr1 O12 98(5) . 1_556
O2 C1 Pr1 O1 -179.0(6) . .
C2 C1 Pr1 O1 144(6) . .
O2 C1 Pr1 C25 -24.8(5) . .
O1 C1 Pr1 C25 154.2(3) . .
C2 C1 Pr1 C25 -61(5) . .
O2 C1 Pr1 C48 131.5(4) . 1_556
O1 C1 Pr1 C48 -49.5(4) . 1_556
C2 C1 Pr1 C48 95(5) . 1_556
O6 C24 Pr2 O16 80.0(3) . .
O5 C24 Pr2 O16 -98.8(3) . .
C23 C24 Pr2 O16 -84(4) . .
O6 C24 Pr2 O18 -80.9(3) . .
O5 C24 Pr2 O18 100.4(3) . .
C23 C24 Pr2 O18 115(4) . .
O6 C24 Pr2 O17 135.2(3) . .
O5 C24 Pr2 O17 -43.5(4) . .
C23 C24 Pr2 O17 -29(4) . .
O6 C24 Pr2 O5 178.7(5) . .
C23 C24 Pr2 O5 15(4) . .
O6 C24 Pr2 O4 24.8(5) . 1_554
O5 C24 Pr2 O4 -153.9(3) . 1_554
C23 C24 Pr2 O4 -139(4) . 1_554
O6 C24 Pr2 O10 -122.1(3) . 1_344
O5 C24 Pr2 O10 59.2(4) . 1_344
C23 C24 Pr2 O10 74(4) . 1_344
O6 C24 Pr2 O3 3.3(3) . 1_554
O5 C24 Pr2 O3 -175.4(3) . 1_554
C23 C24 Pr2 O3 -161(4) . 1_554
O6 C24 Pr2 O9 -152.2(3) . 1_344
O5 C24 Pr2 O9 29.1(3) . 1_344
C23 C24 Pr2 O9 44(4) . 1_344
O5 C24 Pr2 O6 -178.7(5) . .
C23 C24 Pr2 O6 -164(4) . .
O6 C24 Pr2 C16 14.4(4) . 1_554
O5 C24 Pr2 C16 -164.4(3) . 1_554
C23 C24 Pr2 C16 -150(4) . 1_554
O6 C24 Pr2 C40 -140.9(3) . 1_344
O5 C24 Pr2 C40 40.4(4) . 1_344
C23 C24 Pr2 C40 55(4) . 1_344
N2 C9 N1 C8 1.6(8) . .
C10 C9 N1 C8 -177.0(5) . .
N3 C8 N1 C9 1.8(8) . .
C7 C8 N1 C9 -177.3(5) . .
N1 C9 N2 C17 -2.6(8) . .
C10 C9 N2 C17 176.0(5) . .
N3 C17 N2 C9 0.4(8) . .
C18 C17 N2 C9 178.8(5) . .
N1 C8 N3 C17 -3.7(8) . .
C7 C8 N3 C17 175.4(5) . .
N2 C17 N3 C8 2.5(8) . .
C18 C17 N3 C8 -175.9(5) . .
N5 C32 N4 C33 1.9(8) . .
C31 C32 N4 C33 -178.7(4) . .
N6 C33 N4 C32 -0.4(8) . .
C34 C33 N4 C32 -178.8(4) . .
N6 C41 N5 C32 0.7(8) . .
C42 C41 N5 C32 179.2(5) . .
N4 C32 N5 C41 -2.1(8) . .
C31 C32 N5 C41 178.6(5) . .
N4 C33 N6 C41 -0.8(8) . .
C34 C33 N6 C41 177.6(5) . .
N5 C41 N6 C33 0.6(8) . .
C42 C41 N6 C33 -177.9(5) . .
O2 C1 O1 Pr1 1.0(6) . .
C2 C1 O1 Pr1 -177.4(4) . .
O13 Pr1 O1 C1 -156.0(4) . .
O15 Pr1 O1 C1 59.8(3) . .
O14 Pr1 O1 C1 -84.0(4) . .
O2 Pr1 O1 C1 -0.5(3) . .
O11 Pr1 O1 C1 136.1(3) 1_556 .
O7 Pr1 O1 C1 -20.5(4) . .
O8 Pr1 O1 C1 -81.5(5) . .
O12 Pr1 O1 C1 130.7(4) 1_556 .
C25 Pr1 O1 C1 -38.5(5) . .
C48 Pr1 O1 C1 136.4(3) 1_556 .
O1 C1 O2 Pr1 -1.1(6) . .
C2 C1 O2 Pr1 177.4(4) . .
O13 Pr1 O2 C1 35.7(5) . .
O15 Pr1 O2 C1 -117.2(4) . .
O14 Pr1 O2 C1 86.7(4) . .
O11 Pr1 O2 C1 -94.4(4) 1_556 .
O7 Pr1 O2 C1 163.0(4) . .
O8 Pr1 O2 C1 158.2(4) . .
O12 Pr1 O2 C1 -48.4(4) 1_556 .
O1 Pr1 O2 C1 0.6(3) . .
C25 Pr1 O2 C1 158.8(4) . .
C48 Pr1 O2 C1 -62.3(4) 1_556 .
O4 C16 O3 Pr2 11.9(5) . 1_556
C15 C16 O3 Pr2 -165.6(4) . 1_556
O3 C16 O4 Pr2 -12.0(5) . 1_556
C15 C16 O4 Pr2 165.6(4) . 1_556
O6 C24 O5 Pr2 -1.4(6) . .
C23 C24 O5 Pr2 -178.6(4) . .
O16 Pr2 O5 C24 75.8(3) . .
O18 Pr2 O5 C24 -74.5(3) . .
O17 Pr2 O5 C24 142.8(3) . .
O4 Pr2 O5 C24 60.7(6) 1_554 .
O10 Pr2 O5 C24 -139.0(3) 1_344 .
O3 Pr2 O5 C24 5.3(4) 1_554 .
O9 Pr2 O5 C24 -149.8(3) 1_344 .
O6 Pr2 O5 C24 0.7(3) . .
C16 Pr2 O5 C24 22.8(4) 1_554 .
C40 Pr2 O5 C24 -145.1(3) 1_344 .
O5 C24 O6 Pr2 1.3(5) . .
C23 C24 O6 Pr2 178.4(4) . .
O16 Pr2 O6 C24 -92.7(3) . .
O18 Pr2 O6 C24 92.1(3) . .
O17 Pr2 O6 C24 -60.7(4) . .
O5 Pr2 O6 C24 -0.7(3) . .
O4 Pr2 O6 C24 -163.1(3) 1_554 .
O10 Pr2 O6 C24 92.7(4) 1_344 .
O3 Pr2 O6 C24 -176.5(4) 1_554 .
O9 Pr2 O6 C24 31.7(4) 1_344 .
C16 Pr2 O6 C24 -167.4(3) 1_554 .
C40 Pr2 O6 C24 53.6(4) 1_344 .
O8 C25 O7 Pr1 -8.4(7) . .
C26 C25 O7 Pr1 172.7(5) . .
O13 Pr1 O7 C25 -37.0(5) . .
O15 Pr1 O7 C25 111.7(4) . .
O14 Pr1 O7 C25 -87.9(4) . .
O2 Pr1 O7 C25 -170.3(4) . .
O11 Pr1 O7 C25 46.2(4) 1_556 .
O8 Pr1 O7 C25 4.6(4) . .
O12 Pr1 O7 C25 93.1(4) 1_556 .
O1 Pr1 O7 C25 -154.4(4) . .
C48 Pr1 O7 C25 58.5(4) 1_556 .
C1 Pr1 O7 C25 -163.1(4) . .
O7 C25 O8 Pr1 8.4(6) . .
C26 C25 O8 Pr1 -172.7(5) . .
O13 Pr1 O8 C25 143.9(4) . .
O15 Pr1 O8 C25 -73.0(4) . .
O14 Pr1 O8 C25 71.3(4) . .
O2 Pr1 O8 C25 1.5(5) . .
O11 Pr1 O8 C25 -143.4(4) 1_556 .
O7 Pr1 O8 C25 -4.5(3) . .
O12 Pr1 O8 C25 -148.2(4) 1_556 .
O1 Pr1 O8 C25 68.9(6) . .
C48 Pr1 O8 C25 -148.8(4) 1_556 .
C1 Pr1 O8 C25 18.1(6) . .
O10 C40 O9 Pr2 -1.3(5) . 1_766
C39 C40 O9 Pr2 179.6(4) . 1_766
O9 C40 O10 Pr2 1.4(5) . 1_766
C39 C40 O10 Pr2 -179.6(4) . 1_766
O12 C48 O11 Pr1 -13.8(5) . 1_554
C47 C48 O11 Pr1 164.0(4) . 1_554
O11 C48 O12 Pr1 13.4(5) . 1_554
C47 C48 O12 Pr1 -164.3(4) . 1_554
O15 Pr1 O13 S1 127.5(5) . .
O14 Pr1 O13 S1 -58.4(5) . .
O2 Pr1 O13 S1 -5.4(6) . .
O11 Pr1 O13 S1 147.4(5) 1_556 .
O7 Pr1 O13 S1 -109.9(5) . .
O8 Pr1 O13 S1 -141.0(5) . .
O12 Pr1 O13 S1 93.6(5) 1_556 .
O1 Pr1 O13 S1 21.1(5) . .
C25 Pr1 O13 S1 -125.5(5) . .
C48 Pr1 O13 S1 120.4(5) 1_556 .
C1 Pr1 O13 S1 10.1(6) . .
O13 Pr1 O14 S2 173.7(12) . .
O15 Pr1 O14 S2 -12.3(14) . .
O2 Pr1 O14 S2 29.7(12) . .
O11 Pr1 O14 S2 -149.4(11) 1_556 .
O7 Pr1 O14 S2 -46.3(12) . .
O8 Pr1 O14 S2 -97.9(12) . .
O12 Pr1 O14 S2 133.0(11) 1_556 .
O1 Pr1 O14 S2 81.3(12) . .
C25 Pr1 O14 S2 -72.6(12) . .
C48 Pr1 O14 S2 172.0(10) 1_556 .
C1 Pr1 O14 S2 55.3(12) . .
O13 Pr1 O14 S2' -125.7(7) . .
O15 Pr1 O14 S2' 48.2(9) . .
O2 Pr1 O14 S2' 90.3(7) . .
O11 Pr1 O14 S2' -88.8(7) 1_556 .
O7 Pr1 O14 S2' 14.3(7) . .
O8 Pr1 O14 S2' -37.3(7) . .
O12 Pr1 O14 S2' -166.4(6) 1_556 .
O1 Pr1 O14 S2' 141.9(7) . .
C25 Pr1 O14 S2' -12.0(7) . .
C48 Pr1 O14 S2' -127.4(7) 1_556 .
C1 Pr1 O14 S2' 115.9(7) . .
O13 Pr1 O15 S3 27.2(5) . .
O14 Pr1 O15 S3 -143.2(4) . .
O2 Pr1 O15 S3 174.0(4) . .
O11 Pr1 O15 S3 7.4(3) 1_556 .
O7 Pr1 O15 S3 -109.7(4) . .
O8 Pr1 O15 S3 -61.6(4) . .
O12 Pr1 O15 S3 60.8(4) 1_556 .
O1 Pr1 O15 S3 129.9(4) . .
C25 Pr1 O15 S3 -86.2(4) . .
C48 Pr1 O15 S3 34.0(3) 1_556 .
C1 Pr1 O15 S3 151.9(4) . .
O18 Pr2 O16 S4' -68.7(8) . .
O17 Pr2 O16 S4' 126.4(8) . .
O5 Pr2 O16 S4' -127.8(8) . .
O4 Pr2 O16 S4' 47.6(7) 1_554 .
O10 Pr2 O16 S4' 98.8(8) 1_344 .
O3 Pr2 O16 S4' -4.1(7) 1_554 .
O9 Pr2 O16 S4' 171.3(7) 1_344 .
O6 Pr2 O16 S4' -76.8(7) . .
C16 Pr2 O16 S4' 22.1(7) 1_554 .
C40 Pr2 O16 S4' 139.0(7) 1_344 .
C24 Pr2 O16 S4' -102.6(8) . .
O18 Pr2 O16 S4 8.7(6) . .
O17 Pr2 O16 S4 -156.1(5) . .
O5 Pr2 O16 S4 -50.4(4) . .
O4 Pr2 O16 S4 125.0(4) 1_554 .
O10 Pr2 O16 S4 176.2(3) 1_344 .
O3 Pr2 O16 S4 73.3(4) 1_554 .
O9 Pr2 O16 S4 -111.3(4) 1_344 .
O6 Pr2 O16 S4 0.6(4) . .
C16 Pr2 O16 S4 99.5(4) 1_554 .
C40 Pr2 O16 S4 -143.6(3) 1_344 .
C24 Pr2 O16 S4 -25.2(4) . .
O16 Pr2 O17 S5 -89.0(5) . .
O18 Pr2 O17 S5 105.4(5) . .
O5 Pr2 O17 S5 -164.2(4) . .
O4 Pr2 O17 S5 -2.1(4) 1_554 .
O10 Pr2 O17 S5 72.8(5) 1_344 .
O3 Pr2 O17 S5 -27.7(5) 1_554 .
O9 Pr2 O17 S5 126.7(5) 1_344 .
O6 Pr2 O17 S5 -121.6(4) . .
C16 Pr2 O17 S5 -16.6(5) 1_554 .
C40 Pr2 O17 S5 99.6(5) 1_344 .
C24 Pr2 O17 S5 -146.9(4) . .
O16 Pr2 O18 S6 -139.5(3) . .
O17 Pr2 O18 S6 16.4(5) . .
O5 Pr2 O18 S6 -80.6(3) . .
O4 Pr2 O18 S6 112.6(3) 1_554 .
O10 Pr2 O18 S6 48.9(3) 1_344 .
O3 Pr2 O18 S6 158.0(3) 1_554 .
O9 Pr2 O18 S6 -4.7(3) 1_344 .
O6 Pr2 O18 S6 -131.4(3) . .
C16 Pr2 O18 S6 137.5(3) 1_554 .
C40 Pr2 O18 S6 22.2(3) 1_344 .
C24 Pr2 O18 S6 -105.6(3) . .
Pr1 O13 S1 C50 165.1(6) . .
Pr1 O13 S1 C49 -101.4(8) . .
S2' O14 S2 C52 -67.6(10) . .
Pr1 O14 S2 C52 12.7(16) . .
S2' O14 S2 C51 53.5(12) . .
Pr1 O14 S2 C51 133.9(15) . .
S2 O14 S2' C51' -91(2) . .
Pr1 O14 S2' C51' 117.3(19) . .
S2 O14 S2' C52' 68(2) . .
Pr1 O14 S2' C52' -84(2) . .
Pr1 O15 S3 C54 -176.7(4) . .
Pr1 O15 S3 C53 80.7(5) . .
S4' O16 S4 C55 49.3(7) . .
Pr2 O16 S4 C55 -75.2(7) . .
S4' O16 S4 C56 -60.5(8) . .
Pr2 O16 S4 C56 175.0(6) . .
S4 O16 S4' C55' -70(3) . .
Pr2 O16 S4' C55' 49(4) . .
S4 O16 S4' C56' 70(2) . .
Pr2 O16 S4' C56' -172(2) . .
Pr2 O17 S5 C57 -54.0(6) . .
Pr2 O17 S5 C58 50.2(6) . .
Pr2 O18 S6 C59 -174.5(4) . .
Pr2 O18 S6 C60 81.4(4) . .

loop_
_platon_squeeze_void_nr
_platon_squeeze_void_average_x
_platon_squeeze_void_average_y
_platon_squeeze_void_average_z
_platon_squeeze_void_volume
_platon_squeeze_void_count_electrons
1 0.056 0.945 0.639 12.5 1.2
2 0.485 0.237 0.008 271.2 5.7
3 0.515 0.763 -0.008 271.3 6.4
4 0.944 0.055 0.361 12.5 2.0
